data_4309413
loop_
_publ_author_name
'Motoki Takuma'
'Yasuhiro Ohki'
'Kazuyuki Tatsumi'

_publ_section_title
;
Sulfido-Bridged Dinuclear Molybdenum-Copper Complexes Related to the
Active Site of CO Dehydrogenase:
[(dithiolate)Mo(O)S2Cu(SAr)]2- (dithiolate = 1,2-S2C6H4, 1,2-S2C6H2-3,6-Cl2,
1,2-S2C2H4)
;
_journal_name_full 'Inorganic Chemistry'
_journal_page_first 6034
_journal_page_last 6043
_journal_paper_doi 10.1021/ic050294v
_journal_volume 44
_journal_year 2005
_chemical_formula_sum 'C28 H49 Cu Mo N2 O S6'
_chemical_formula_weight 781.55
_space_group_IT_number 14
_symmetry_cell_setting monoclinic
_symmetry_Int_Tables_number 14
_symmetry_space_group_name_Hall '-P 2yn'
_symmetry_space_group_name_H-M 'P 1 21/n 1'
_cell_angle_alpha 90
_cell_angle_beta 95.644(4)
_cell_angle_gamma 90
_cell_formula_units_Z 4
_cell_length_a 9.286(3)
_cell_length_b 29.31(1)
_cell_length_c 12.483(4)
_cell_measurement_reflns_used 6904
_cell_measurement_temperature 173.2
_cell_measurement_theta_max 27.5
_cell_measurement_theta_min 3.0
_cell_volume 3381.1(19)
_computing_cell_refinement CRYSTALCLEAR
_computing_data_collection CRYSTALCLEAR
_computing_data_reduction 'teXsan Ver. 1.11'
_computing_publication_material 'teXsan Ver. 1.11'
_computing_structure_refinement 'teXsan Ver. 1.10'
_computing_structure_solution SIR92
_diffrn_detector_area_resol_mean 14.63
_diffrn_measured_fraction_theta_full 0.9768
_diffrn_measured_fraction_theta_max 0.9768
_diffrn_measurement_device_type 'Rigaku/MSC Mercury CCD'
_diffrn_measurement_method \w
_diffrn_radiation_type 'Mo K\a'
_diffrn_radiation_wavelength 0.7107
_diffrn_reflns_av_R_equivalents 0.055
_diffrn_reflns_limit_h_max 11
_diffrn_reflns_limit_h_min -10
_diffrn_reflns_limit_k_max 38
_diffrn_reflns_limit_k_min -37
_diffrn_reflns_limit_l_max 16
_diffrn_reflns_limit_l_min -16
_diffrn_reflns_number 26792
_diffrn_reflns_theta_full 27.50
_diffrn_reflns_theta_max 27.50
_exptl_absorpt_coefficient_mu 1.395
_exptl_absorpt_correction_type none
_exptl_crystal_colour purple
_exptl_crystal_density_diffrn 1.535
_exptl_crystal_density_method 'not measured'
_exptl_crystal_description block
_exptl_crystal_size_max 0.150
_exptl_crystal_size_mid 0.150
_exptl_crystal_size_min 0.100
_refine_diff_density_max 1.41
_refine_diff_density_min -0.41
_refine_ls_extinction_method none
_refine_ls_goodness_of_fit_ref 1.044
_refine_ls_hydrogen_treatment noref
_refine_ls_number_parameters 343
_refine_ls_number_reflns 4710
_refine_ls_R_factor_gt 0.0565
_refine_ls_shift/su_max 0.0005
_refine_ls_structure_factor_coef F
_refine_ls_weighting_details 'w = 1/[\s^2^(Fo) + 0.00010|Fo|^2^]'
_refine_ls_weighting_scheme calc
_refine_ls_wR_factor_ref 0.0663
_reflns_number_gt 4710
_reflns_number_total 7581
_reflns_threshold_expression F^2^>2.0\s(F^2^)
_cod_data_source_file ic050294vsi20050520_025114_08.cif
_cod_data_source_block (Et4N)2[(1,2-S2C6H4)Mo(O)S2Cu(SPh)]
_cod_original_cell_volume 3380(2)
_cod_original_formula_sum 'C28 H49 Cu N2 Mo O S6 '
_cod_database_code 4309413

loop_
_symmetry_equiv_pos_as_xyz
x,y,z
1/2-x,1/2+y,1/2-z
-x,-y,-z
1/2+x,1/2-y,1/2+z

loop_
_atom_site_label
_atom_site_type_symbol
_atom_site_fract_x
_atom_site_fract_y
_atom_site_fract_z
_atom_site_U_iso_or_equiv
_atom_site_adp_type
_atom_site_occupancy
_atom_site_calc_flag
_atom_site_refinement_flags
_atom_site_disorder_assembly
_atom_site_disorder_group
Mo Mo -0.68719(5) -0.13703(2) -0.82523(5) 0.0196(1) Uani 1.00 d . . .
Cu Cu -0.78527(9) -0.06887(3) -0.72115(7) 0.0273(2) Uani 1.00 d . . .
S(1) S -0.6954(2) -0.21707(6) -0.7707(1) 0.0220(4) Uani 1.00 d . . .
S(2) S -0.8027(2) -0.17004(6) -0.9919(1) 0.0257(5) Uani 1.00 d . . .
S(3) S -0.8152(2) -0.07445(7) -0.8951(2) 0.0319(5) Uani 1.00 d . . .
S(4) S -0.6910(2) -0.12946(6) -0.6420(2) 0.0308(5) Uani 1.00 d . . .
S(5) S -0.8402(2) -0.01592(7) -0.6114(2) 0.0363(5) Uani 1.00 d . . .
O O -0.5129(5) -0.1278(2) -0.8503(4) 0.032(1) Uani 1.00 d . . .
N(1) N -0.3604(5) 0.0078(2) -0.7549(5) 0.025(2) Uani 1.00 d . . .
N(2) N -1.2552(5) -0.2318(2) -0.9261(5) 0.023(1) Uani 1.00 d . . .
C(1) C -0.7519(6) -0.2502(2) -0.8834(5) 0.019(2) Uani 1.00 d . . .
C(2) C -0.8000(6) -0.2300(2) -0.9815(5) 0.019(2) Uani 1.00 d . . .
C(3) C -0.8547(6) -0.2569(2) -1.0686(5) 0.022(2) Uani 1.00 d . . .
C(4) C -0.8597(7) -0.3035(2) -1.0594(6) 0.027(2) Uani 1.00 d . . .
C(5) C -0.8106(7) -0.3242(2) -0.9641(6) 0.030(2) Uani 1.00 d . . .
C(6) C -0.7564(6) -0.2980(2) -0.8757(6) 0.026(2) Uani 1.00 d . . .
C(7) C -0.8934(7) 0.0355(2) -0.6775(6) 0.027(2) Uani 1.00 d . . .
C(8) C -0.9473(8) 0.0698(3) -0.6158(6) 0.033(2) Uani 1.00 d . . .
C(9) C -0.9912(8) 0.1110(3) -0.6617(7) 0.040(2) Uani 1.00 d . . .
C(10) C -0.9910(8) 0.1184(3) -0.7707(8) 0.045(3) Uani 1.00 d . . .
C(11) C -0.9386(8) 0.0845(3) -0.8335(7) 0.041(2) Uani 1.00 d . . .
C(12) C -0.8880(7) 0.0435(3) -0.7870(6) 0.030(2) Uani 1.00 d . . .
C(13) C -0.332(1) 0.0427(4) -0.6634(9) 0.072(4) Uani 1.00 d . . .
C(14) C -0.469(1) 0.0552(4) -0.6105(8) 0.070(4) Uani 1.00 d . . .
C(15) C -0.4759(9) 0.0269(4) -0.8345(8) 0.058(3) Uani 1.00 d . . .
C(16) C -0.432(1) 0.0738(4) -0.8805(9) 0.080(4) Uani 1.00 d . . .
C(17) C -0.224(1) 0.0005(4) -0.800(1) 0.074(4) Uani 1.00 d . . .
C(18) C -0.235(1) -0.0327(4) -0.901(1) 0.079(4) Uani 1.00 d . . .
C(19) C -0.424(1) -0.0351(3) -0.7118(8) 0.061(3) Uani 1.00 d . . .
C(20) C -0.312(1) -0.0630(3) -0.6372(8) 0.065(3) Uani 1.00 d . . .
C(21) C -1.2467(7) -0.2018(3) -0.8275(6) 0.028(2) Uani 1.00 d . . .
C(22) C -1.1051(8) -0.1766(3) -0.8028(7) 0.039(2) Uani 1.00 d . . .
C(23) C -1.2207(7) -0.2052(3) -1.0247(6) 0.030(2) Uani 1.00 d . . .
C(24) C -1.3206(8) -0.1659(3) -1.0563(6) 0.038(2) Uani 1.00 d . . .
C(25) C -1.1478(7) -0.2710(3) -0.9132(6) 0.031(2) Uani 1.00 d . . .
C(26) C -1.1632(8) -0.3027(3) -0.8192(8) 0.048(3) Uani 1.00 d . . .
C(27) C -1.4099(7) -0.2497(3) -0.9413(6) 0.030(2) Uani 1.00 d . . .
C(28) C -1.4439(7) -0.2794(3) -1.0400(7) 0.038(2) Uani 1.00 d . . .
H(1) H -0.8894 -0.2425 -1.1363 0.0267 Uiso 1.00 calc . . .
H(2) H -0.8979 -0.3219 -1.1204 0.0327 Uiso 1.00 calc . . .
H(3) H -0.8136 -0.3572 -0.9581 0.0355 Uiso 1.00 calc . . .
H(4) H -0.7217 -0.3128 -0.8087 0.0316 Uiso 1.00 calc . . .
H(5) H -0.9540 0.0648 -0.5397 0.0402 Uiso 1.00 calc . . .
H(6) H -1.0229 0.1352 -0.6164 0.0474 Uiso 1.00 calc . . .
H(7) H -1.0268 0.1469 -0.8027 0.0537 Uiso 1.00 calc . . .
H(8) H -0.9371 0.0892 -0.9103 0.0487 Uiso 1.00 calc . . .
H(9) H -0.8486 0.0203 -0.8314 0.0363 Uiso 1.00 calc . . .
H(10) H -0.2617 0.0298 -0.6089 0.0858 Uiso 1.00 calc . . .
H(11) H -0.2925 0.0702 -0.6924 0.0858 Uiso 1.00 calc . . .
H(12) H -0.4443 0.0767 -0.5525 0.0840 Uiso 1.00 calc . . .
H(13) H -0.5388 0.0689 -0.6637 0.0840 Uiso 1.00 calc . . .
H(14) H -0.5098 0.0279 -0.5819 0.0840 Uiso 1.00 calc . . .
H(15) H -0.4939 0.0055 -0.8935 0.0693 Uiso 1.00 calc . . .
H(16) H -0.5635 0.0309 -0.7992 0.0693 Uiso 1.00 calc . . .
H(17) H -0.3432 0.0703 -0.9148 0.0957 Uiso 1.00 calc . . .
H(18) H -0.5084 0.0845 -0.9330 0.0957 Uiso 1.00 calc . . .
H(19) H -0.4167 0.0958 -0.8224 0.0957 Uiso 1.00 calc . . .
H(20) H -0.1877 0.0298 -0.8218 0.0887 Uiso 1.00 calc . . .
H(21) H -0.1555 -0.0125 -0.7442 0.0887 Uiso 1.00 calc . . .
H(22) H -0.2689 -0.0624 -0.8801 0.0950 Uiso 1.00 calc . . .
H(23) H -0.3021 -0.0201 -0.9576 0.0950 Uiso 1.00 calc . . .
H(24) H -0.1402 -0.0359 -0.9269 0.0950 Uiso 1.00 calc . . .
H(25) H -0.5039 -0.0267 -0.6710 0.0733 Uiso 1.00 calc . . .
H(26) H -0.4601 -0.0542 -0.7721 0.0733 Uiso 1.00 calc . . .
H(27) H -0.3579 -0.0901 -0.6118 0.0778 Uiso 1.00 calc . . .
H(28) H -0.2320 -0.0719 -0.6773 0.0778 Uiso 1.00 calc . . .
H(29) H -0.2757 -0.0444 -0.5761 0.0778 Uiso 1.00 calc . . .
H(30) H -1.3236 -0.1793 -0.8378 0.0335 Uiso 1.00 calc . . .
H(31) H -1.2617 -0.2208 -0.7660 0.0335 Uiso 1.00 calc . . .
H(32) H -1.0266 -0.1984 -0.7914 0.0471 Uiso 1.00 calc . . .
H(33) H -1.0887 -0.1568 -0.8627 0.0471 Uiso 1.00 calc . . .
H(34) H -1.1094 -0.1583 -0.7383 0.0471 Uiso 1.00 calc . . .
H(35) H -1.1233 -0.1932 -1.0108 0.0362 Uiso 1.00 calc . . .
H(36) H -1.2246 -0.2263 -1.0850 0.0362 Uiso 1.00 calc . . .
H(37) H -1.3168 -0.1440 -0.9979 0.0455 Uiso 1.00 calc . . .
H(38) H -1.2906 -0.1513 -1.1202 0.0455 Uiso 1.00 calc . . .
H(39) H -1.4188 -0.1771 -1.0712 0.0455 Uiso 1.00 calc . . .
H(40) H -1.1591 -0.2890 -0.9786 0.0367 Uiso 1.00 calc . . .
H(41) H -1.0512 -0.2580 -0.9042 0.0367 Uiso 1.00 calc . . .
H(42) H -1.2590 -0.3162 -0.8265 0.0572 Uiso 1.00 calc . . .
H(43) H -1.0908 -0.3266 -0.8183 0.0572 Uiso 1.00 calc . . .
H(44) H -1.1496 -0.2855 -0.7525 0.0572 Uiso 1.00 calc . . .
H(45) H -1.4269 -0.2676 -0.8783 0.0366 Uiso 1.00 calc . . .
H(46) H -1.4750 -0.2238 -0.9470 0.0366 Uiso 1.00 calc . . .
H(47) H -1.5432 -0.2900 -1.0429 0.0454 Uiso 1.00 calc . . .
H(48) H -1.4310 -0.2618 -1.1042 0.0454 Uiso 1.00 calc . . .
H(49) H -1.3791 -0.3054 -1.0363 0.0454 Uiso 1.00 calc . . .

loop_
_atom_site_aniso_label
_atom_site_aniso_U_11
_atom_site_aniso_U_22
_atom_site_aniso_U_33
_atom_site_aniso_U_12
_atom_site_aniso_U_13
_atom_site_aniso_U_23
Mo 0.0166(3) 0.0192(3) 0.0228(3) 0.0002(2) 0.0018(2) -0.0022(3)
Cu 0.0318(5) 0.0244(5) 0.0259(5) 0.0052(4) 0.0032(4) -0.0027(4)
S(1) 0.0261(8) 0.0232(9) 0.0166(8) 0.0004(7) 0.0015(6) -0.0009(7)
S(2) 0.0321(9) 0.0242(9) 0.0202(9) -0.0013(7) -0.0012(7) 0.0021(7)
S(3) 0.042(1) 0.0274(10) 0.025(1) 0.0092(8) -0.0011(8) 0.0000(8)
S(4) 0.041(1) 0.026(1) 0.0240(10) 0.0025(8) -0.0031(8) -0.0005(8)
S(5) 0.054(1) 0.028(1) 0.025(1) 0.0132(9) 0.0005(9) -0.0007(8)
O 0.026(2) 0.028(3) 0.044(3) -0.003(2) 0.012(2) -0.009(2)
N(1) 0.016(3) 0.030(3) 0.028(3) -0.009(2) -0.005(2) 0.010(3)
N(2) 0.017(3) 0.028(3) 0.025(3) 0.002(2) 0.008(2) 0.000(3)
C(1) 0.014(3) 0.022(3) 0.022(4) -0.001(2) 0.009(2) -0.001(3)
C(2) 0.014(3) 0.022(3) 0.021(3) -0.002(2) 0.004(2) -0.002(3)
C(3) 0.018(3) 0.030(4) 0.019(4) 0.000(3) 0.004(3) -0.001(3)
C(4) 0.020(3) 0.030(4) 0.033(4) -0.002(3) 0.010(3) -0.009(3)
C(5) 0.027(3) 0.022(4) 0.040(5) -0.003(3) 0.007(3) -0.004(3)
C(6) 0.020(3) 0.025(4) 0.035(4) 0.000(3) 0.006(3) 0.001(3)
C(7) 0.024(3) 0.023(4) 0.034(4) -0.002(3) 0.000(3) -0.005(3)
C(8) 0.035(4) 0.029(4) 0.034(5) 0.007(3) -0.007(3) -0.003(4)
C(9) 0.042(4) 0.020(4) 0.054(6) 0.005(3) -0.007(4) -0.001(4)
C(10) 0.042(4) 0.022(4) 0.066(7) -0.003(3) -0.014(4) 0.007(4)
C(11) 0.045(4) 0.032(4) 0.044(5) -0.010(4) -0.001(4) 0.012(4)
C(12) 0.022(3) 0.034(4) 0.034(4) -0.002(3) -0.002(3) 0.006(4)
C(13) 0.102(8) 0.050(6) 0.056(7) -0.017(6) -0.028(6) 0.006(5)
C(14) 0.077(7) 0.097(9) 0.036(6) 0.012(6) 0.006(5) -0.015(6)
C(15) 0.045(5) 0.081(8) 0.045(6) 0.009(5) -0.009(4) -0.008(5)
C(16) 0.115(9) 0.067(7) 0.063(7) 0.049(7) 0.037(7) 0.044(6)
C(17) 0.047(5) 0.080(8) 0.097(9) 0.004(5) 0.019(5) 0.016(7)
C(18) 0.069(7) 0.076(8) 0.101(10) 0.020(6) 0.049(7) -0.008(7)
C(19) 0.080(7) 0.056(6) 0.049(6) -0.025(5) 0.014(5) -0.007(5)
C(20) 0.101(8) 0.029(5) 0.057(7) -0.009(5) -0.030(6) 0.025(5)
C(21) 0.026(3) 0.034(4) 0.024(4) 0.007(3) 0.008(3) -0.004(3)
C(22) 0.032(4) 0.050(5) 0.036(5) -0.001(4) 0.005(3) 0.000(4)
C(23) 0.025(3) 0.043(5) 0.023(4) -0.009(3) 0.006(3) -0.004(3)
C(24) 0.044(4) 0.040(5) 0.030(4) 0.010(4) 0.005(4) 0.006(4)
C(25) 0.021(3) 0.031(4) 0.041(5) 0.006(3) 0.008(3) -0.003(4)
C(26) 0.045(5) 0.036(5) 0.064(6) 0.010(4) 0.013(4) 0.012(5)
C(27) 0.018(3) 0.044(5) 0.032(4) 0.001(3) 0.017(3) -0.002(4)
C(28) 0.023(4) 0.051(5) 0.042(5) -0.010(3) 0.015(3) -0.013(4)

loop_
_atom_type_symbol
_atom_type_description
_atom_type_scat_dispersion_real
_atom_type_scat_dispersion_imag
_atom_type_scat_source
Mo Mo -1.683 0.686
;International Tables for Crystallography
(1992, Vol. C, Tables 4.2.6.8 and 6.1.1.1)
;
Cu Cu 0.320 1.265
;International Tables for Crystallography
(1992, Vol. C, Tables 4.2.6.8 and 6.1.1.1)
;
C C 0.003 0.002
;International Tables for Crystallography
(1992, Vol. C, Tables 4.2.6.8 and 6.1.1.1)
;
S S 0.125 0.123
;International Tables for Crystallography
(1992, Vol. C, Tables 4.2.6.8 and 6.1.1.1)
;
O O 0.011 0.006
;International Tables for Crystallography
(1992, Vol. C, Tables 4.2.6.8 and 6.1.1.1)
;
N N 0.006 0.003
;International Tables for Crystallography
(1992, Vol. C, Tables 4.2.6.8 and 6.1.1.1)
;
H H 0.000 0.000
;International Tables for Crystallography
(1992, Vol. C, Table 6.1.1.2)
;

loop_
_geom_angle_atom_site_label_1
_geom_angle_atom_site_label_2
_geom_angle_atom_site_label_3
_geom_angle
_geom_angle_site_symmetry_1
_geom_angle_site_symmetry_2
_geom_angle_site_symmetry_3
_geom_angle_publ_flag
Cu Mo S(1) 125.21(5) . . . yes
Cu Mo S(2) 125.76(5) . . . yes
Cu Mo S(3) 52.07(5) . . . yes
Cu Mo S(4) 52.27(5) . . . yes
Cu Mo O 110.9(2) . . . yes
S(1) Mo S(2) 80.47(6) . . . yes
S(1) Mo S(3) 146.92(7) . . . yes
S(1) Mo S(4) 79.16(6) . . . yes
S(1) Mo O 105.1(2) . . . yes
S(2) Mo S(3) 80.00(6) . . . yes
S(2) Mo S(4) 146.68(7) . . . yes
S(2) Mo O 104.6(2) . . . yes
S(3) Mo S(4) 103.96(7) . . . yes
S(3) Mo O 105.6(2) . . . yes
S(4) Mo O 106.0(2) . . . yes
Mo Cu S(3) 57.15(5) . . . yes
Mo Cu S(4) 56.89(5) . . . yes
Mo Cu S(5) 169.96(7) . . . yes
S(3) Cu S(4) 113.58(8) . . . yes
S(3) Cu S(5) 132.32(8) . . . yes
S(4) Cu S(5) 114.03(8) . . . yes
Mo S(1) C(1) 108.9(2) . . . yes
Mo S(2) C(2) 109.3(2) . . . yes
Mo S(3) Cu 70.79(6) . . . yes
Mo S(4) Cu 70.84(6) . . . yes
Cu S(5) C(7) 112.9(3) . . . yes
C(13) N(1) C(15) 107.9(7) . . . yes
C(13) N(1) C(17) 106.9(7) . . . yes
C(13) N(1) C(19) 109.5(7) . . . yes
C(15) N(1) C(17) 113.3(7) . . . yes
C(15) N(1) C(19) 105.5(6) . . . yes
C(17) N(1) C(19) 113.7(7) . . . yes
C(21) N(2) C(23) 111.3(5) . . . yes
C(21) N(2) C(25) 111.9(5) . . . yes
C(21) N(2) C(27) 106.0(5) . . . yes
C(23) N(2) C(25) 106.6(5) . . . yes
C(23) N(2) C(27) 110.4(5) . . . yes
C(25) N(2) C(27) 110.8(5) . . . yes
S(1) C(1) C(2) 121.0(5) . . . yes
S(1) C(1) C(6) 120.5(5) . . . yes
C(2) C(1) C(6) 118.4(6) . . . yes
S(2) C(2) C(1) 119.3(5) . . . yes
S(2) C(2) C(3) 120.3(5) . . . yes
C(1) C(2) C(3) 120.2(6) . . . yes
C(2) C(3) C(4) 120.7(6) . . . yes
C(3) C(4) C(5) 120.1(7) . . . yes
C(4) C(5) C(6) 120.3(7) . . . yes
C(1) C(6) C(5) 120.4(7) . . . yes
S(5) C(7) C(8) 117.3(6) . . . yes
S(5) C(7) C(12) 124.5(6) . . . yes
C(8) C(7) C(12) 118.2(7) . . . yes
C(7) C(8) C(9) 120.8(8) . . . yes
C(8) C(9) C(10) 121.3(8) . . . yes
C(9) C(10) C(11) 118.7(7) . . . yes
C(10) C(11) C(12) 120.4(8) . . . yes
C(7) C(12) C(11) 120.6(7) . . . yes
N(1) C(13) C(14) 112.9(8) . . . yes
N(1) C(15) C(16) 112.2(8) . . . yes
N(1) C(17) C(18) 113.9(8) . . . yes
N(1) C(19) C(20) 112.7(7) . . . yes
N(2) C(21) C(22) 115.2(6) . . . yes
N(2) C(23) C(24) 115.5(5) . . . yes
N(2) C(25) C(26) 115.8(6) . . . yes
N(2) C(27) C(28) 114.6(5) . . . yes

loop_
_geom_bond_atom_site_label_1
_geom_bond_atom_site_label_2
_geom_bond_distance
_geom_bond_site_symmetry_1
_geom_bond_site_symmetry_2
_geom_bond_publ_flag
Mo Cu 2.596(1) . . yes
Mo S(1) 2.446(2) . . yes
Mo S(2) 2.445(2) . . yes
Mo S(3) 2.309(2) . . yes
Mo S(4) 2.302(2) . . yes
Mo O 1.700(4) . . yes
Cu S(3) 2.168(2) . . yes
Cu S(4) 2.174(2) . . yes
Cu S(5) 2.164(2) . . yes
S(1) C(1) 1.747(7) . . yes
S(2) C(2) 1.761(7) . . yes
S(5) C(7) 1.765(7) . . yes
N(1) C(13) 1.53(1) . . yes
N(1) C(15) 1.50(1) . . yes
N(1) C(17) 1.46(1) . . yes
N(1) C(19) 1.51(1) . . yes
N(2) C(21) 1.509(9) . . yes
N(2) C(23) 1.518(9) . . yes
N(2) C(25) 1.519(8) . . yes
N(2) C(27) 1.524(8) . . yes
C(1) C(2) 1.395(9) . . yes
C(1) C(6) 1.404(9) . . yes
C(2) C(3) 1.399(9) . . yes
C(3) C(4) 1.371(9) . . yes
C(4) C(5) 1.37(1) . . yes
C(5) C(6) 1.40(1) . . yes
C(7) C(8) 1.389(10) . . yes
C(7) C(12) 1.39(1) . . yes
C(8) C(9) 1.38(1) . . yes
C(9) C(10) 1.38(1) . . yes
C(10) C(11) 1.38(1) . . yes
C(11) C(12) 1.40(1) . . yes
C(13) C(14) 1.53(1) . . yes
C(15) C(16) 1.56(1) . . yes
C(17) C(18) 1.59(2) . . yes
C(19) C(20) 1.56(1) . . yes
C(21) C(22) 1.51(1) . . yes
C(23) C(24) 1.51(1) . . yes
C(25) C(26) 1.51(1) . . yes
C(27) C(28) 1.52(1) . . yes

loop_
_geom_contact_atom_site_label_1
_geom_contact_atom_site_label_2
_geom_contact_distance
_geom_contact_site_symmetry_1
_geom_contact_site_symmetry_2
_geom_contact_publ_flag
Mo Cu 2.596(1) . . ?
Cu C(19) 3.486(9) . . ?
O C(21) 3.279(8) . 1_655 ?
O C(19) 3.28(1) . . ?
O C(24) 3.457(9) . 1_655 ?
C(1) C(27) 3.325(8) . 1_655 ?
C(3) C(25) 3.519(9) . . ?
C(4) C(25) 3.516(9) . . ?
C(6) C(9) 3.52(1) . 2_343 ?
C(7) C(17) 3.44(1) . 1_455 ?
C(12) C(17) 3.35(1) . 1_455 ?
C(16) C(24) 3.58(1) . 3_353 ?

loop_
_geom_torsion_atom_site_label_1
_geom_torsion_atom_site_label_2
_geom_torsion_atom_site_label_3
_geom_torsion_atom_site_label_4
_geom_torsion
_geom_torsion_site_symmetry_1
_geom_torsion_site_symmetry_2
_geom_torsion_site_symmetry_3
_geom_torsion_site_symmetry_4
_geom_torsion_publ_flag
Mo Cu S(5) C(7) 147.9(4) . . . . yes
Mo S(1) C(1) C(2) -7.4(5) . . . . yes
Mo S(1) C(1) C(6) 175.6(4) . . . . yes
Mo S(2) C(2) C(1) 6.9(5) . . . . yes
Mo S(2) C(2) C(3) -177.4(4) . . . . yes
Mo S(3) Cu S(4) -7.51(8) . . . . yes
Mo S(3) Cu S(5) 175.76(10) . . . . yes
Mo S(4) Cu S(3) 7.54(8) . . . . yes
Mo S(4) Cu S(5) -175.12(8) . . . . yes
Cu Mo S(1) C(1) 135.5(2) . . . . yes
Cu Mo S(2) C(2) -134.9(2) . . . . yes
Cu S(3) Mo S(1) 98.2(1) . . . . yes
Cu S(3) Mo S(2) 152.84(7) . . . . yes
Cu S(3) Mo S(4) 6.70(7) . . . . yes
Cu S(3) Mo O -104.7(2) . . . . yes
Cu S(4) Mo S(1) -152.93(6) . . . . yes
Cu S(4) Mo S(2) -99.7(1) . . . . yes
Cu S(4) Mo S(3) -6.68(7) . . . . yes
Cu S(4) Mo O 104.4(2) . . . . yes
Cu S(5) C(7) C(8) 172.5(5) . . . . yes
Cu S(5) C(7) C(12) -6.0(6) . . . . yes
S(1) Mo Cu S(3) -138.60(8) . . . . yes
S(1) Mo Cu S(4) 33.17(8) . . . . yes
S(1) Mo Cu S(5) 59.6(4) . . . . yes
S(1) Mo S(2) C(2) -8.0(2) . . . . yes
S(1) C(1) C(2) S(2) 0.4(7) . . . . yes
S(1) C(1) C(2) C(3) -175.4(4) . . . . yes
S(1) C(1) C(6) C(5) 175.8(5) . . . . yes
S(2) Mo Cu S(3) -33.63(9) . . . . yes
S(2) Mo Cu S(4) 138.14(8) . . . . yes
S(2) Mo Cu S(5) 164.6(4) . . . . yes
S(2) Mo S(1) C(1) 8.2(2) . . . . yes
S(2) C(2) C(1) C(6) 177.4(4) . . . . yes
S(2) C(2) C(3) C(4) -176.7(5) . . . . yes
S(3) Mo Cu S(4) 171.77(9) . . . . yes
S(3) Mo Cu S(5) -161.7(4) . . . . yes
S(3) Mo S(1) C(1) 62.7(2) . . . . yes
S(3) Mo S(2) C(2) -161.2(2) . . . . yes
S(3) Cu Mo S(4) -171.77(9) . . . . yes
S(3) Cu Mo O 93.8(2) . . . . yes
S(3) Cu S(5) C(7) -11.3(3) . . . . yes
S(4) Mo Cu S(5) 26.5(4) . . . . yes
S(4) Mo S(1) C(1) 161.6(2) . . . . yes
S(4) Mo S(2) C(2) -61.0(2) . . . . yes
S(4) Cu Mo O -94.4(2) . . . . yes
S(4) Cu S(5) C(7) 172.0(2) . . . . yes
S(5) Cu Mo O -68.0(5) . . . . yes
S(5) C(7) C(8) C(9) -180.0(6) . . . . yes
S(5) C(7) C(12) C(11) 177.0(5) . . . . yes
O Mo S(1) C(1) -94.5(3) . . . . yes
O Mo S(2) C(2) 95.2(3) . . . . yes
C(1) C(2) C(3) C(4) -1.0(9) . . . . yes
C(1) C(6) C(5) C(4) 0.2(10) . . . . yes
C(2) C(1) C(6) C(5) -1.2(9) . . . . yes
C(2) C(3) C(4) C(5) -0.1(9) . . . . yes
C(3) C(2) C(1) C(6) 1.6(8) . . . . yes
C(3) C(4) C(5) C(6) 0.5(10) . . . . yes
C(7) C(8) C(9) C(10) 3(1) . . . . yes
C(7) C(12) C(11) C(10) 1(1) . . . . yes
C(8) C(7) C(12) C(11) -1.5(10) . . . . yes
C(8) C(9) C(10) C(11) -3(1) . . . . yes
C(9) C(8) C(7) C(12) -1(1) . . . . yes
C(9) C(10) C(11) C(12) 0(1) . . . . yes
C(13) N(1) C(15) C(16) 58.6(9) . . . . yes
C(13) N(1) C(17) C(18) -176.6(9) . . . . yes
C(13) N(1) C(19) C(20) -71.1(10) . . . . yes
C(14) C(13) N(1) C(15) 55.8(10) . . . . yes
C(14) C(13) N(1) C(17) 177.9(8) . . . . yes
C(14) C(13) N(1) C(19) -58.5(10) . . . . yes
C(15) N(1) C(17) C(18) -57(1) . . . . yes
C(15) N(1) C(19) C(20) 173.1(8) . . . . yes
C(16) C(15) N(1) C(17) -59(1) . . . . yes
C(16) C(15) N(1) C(19) 175.5(8) . . . . yes
C(17) N(1) C(19) C(20) 48(1) . . . . yes
C(18) C(17) N(1) C(19) 62(1) . . . . yes
C(21) N(2) C(23) C(24) -60.9(7) . . . . yes
C(21) N(2) C(25) C(26) 58.6(8) . . . . yes
C(21) N(2) C(27) C(28) 177.5(6) . . . . yes
C(22) C(21) N(2) C(23) -54.5(8) . . . . yes
C(22) C(21) N(2) C(25) 64.6(8) . . . . yes
C(22) C(21) N(2) C(27) -174.6(6) . . . . yes
C(23) N(2) C(25) C(26) -179.4(6) . . . . yes
C(23) N(2) C(27) C(28) 56.8(8) . . . . yes
C(24) C(23) N(2) C(25) 176.8(6) . . . . yes
C(24) C(23) N(2) C(27) 56.5(8) . . . . yes
C(25) N(2) C(27) C(28) -61.0(8) . . . . yes
C(26) C(25) N(2) C(27) -59.4(8) . . . . yes
C(26) C(25) N(2) C(27) -59.4(8) . . . . yes
